data_7015238
loop_
_publ_author_name
'Babashkina, Maria G.'
'Safin, Damir A.'
'Bolte, Michael'
'Srebro, Monika'
'Mitoraj, Mariusz'
'Uthe, Andr\'e'
'Klein, Axel'
'K\"ockerling, Martin'

_publ_section_title
;
 Intramolecular hydrogen bonding controls 1,3-N,S- vs.
 1,5-S,S'-coordination in Ni(II) complexes of N-thiophosphorylated
 thioureas RNHC(S)NHP(S)(OiPr)2.
;
_journal_issue 13
_journal_name_full 'Dalton transactions (Cambridge, England : 2003)'
_journal_page_first 3142
_journal_page_last 3153
_journal_paper_doi 10.1039/c0dt01382j
_journal_volume 40
_journal_year 2011
_chemical_formula_moiety 'C16 H36 N4 Ni O4 P2 S4'
_chemical_formula_sum 'C16 H36 N4 Ni O4 P2 S4'
_chemical_formula_weight 597.38
_chemical_name_systematic
;
?
;
_space_group_IT_number 2
_symmetry_cell_setting triclinic
_symmetry_space_group_name_Hall '-P 1'
_symmetry_space_group_name_H-M 'P -1'
_atom_sites_solution_hydrogens geom
_atom_sites_solution_primary direct
_atom_sites_solution_secondary difmap
_audit_creation_method SHELXL-97
_cell_angle_alpha 93.60(3)
_cell_angle_beta 90.68(3)
_cell_angle_gamma 111.40(3)
_cell_formula_units_Z 1
_cell_length_a 8.7500(17)
_cell_length_b 8.8100(18)
_cell_length_c 9.6200(19)
_cell_measurement_reflns_used 6369
_cell_measurement_temperature 173(2)
_cell_measurement_theta_max 26.0
_cell_measurement_theta_min 3.4
_cell_volume 688.6(3)
_computing_cell_refinement 'X-Area (Stoe & Cie, 2001)'
_computing_data_collection 'X-Area (Stoe & Cie, 2001)'
_computing_data_reduction 'X-Area (Stoe & Cie, 2001)'
_computing_molecular_graphics 'XP in SHELXTL-Plus (Sheldrick, 1991)'
_computing_publication_material SHELXL97
_computing_structure_refinement 'SHELXL97 (Sheldrick, 2008) '
_computing_structure_solution 'SHELXS97 (Sheldrick, 2008) '
_diffrn_ambient_temperature 173(2)
_diffrn_measured_fraction_theta_full 0.993
_diffrn_measured_fraction_theta_max 0.983
_diffrn_measurement_device_type 'STOE IPDS II two-circle-diffractometer'
_diffrn_measurement_method \w
_diffrn_radiation_monochromator graphite
_diffrn_radiation_source 'fine-focus sealed tube'
_diffrn_radiation_type MoK\a
_diffrn_radiation_wavelength 0.71073
_diffrn_reflns_av_R_equivalents 0.0478
_diffrn_reflns_av_sigmaI/netI 0.0350
_diffrn_reflns_limit_h_max 8
_diffrn_reflns_limit_h_min -10
_diffrn_reflns_limit_k_max 10
_diffrn_reflns_limit_k_min -10
_diffrn_reflns_limit_l_max 11
_diffrn_reflns_limit_l_min -11
_diffrn_reflns_number 7919
_diffrn_reflns_theta_full 25.00
_diffrn_reflns_theta_max 25.65
_diffrn_reflns_theta_min 3.47
_diffrn_standards_number 0
_exptl_absorpt_coefficient_mu 1.152
_exptl_absorpt_correction_T_max 0.7775
_exptl_absorpt_correction_T_min 0.7386
_exptl_absorpt_correction_type multi-scan
_exptl_absorpt_process_details 'MULABS (Spek, 2003; Blessing, 1995)'
_exptl_crystal_colour grey
_exptl_crystal_density_diffrn 1.441
_exptl_crystal_density_method 'not measured'
_exptl_crystal_description block
_exptl_crystal_F_000 314
_exptl_crystal_size_max 0.28
_exptl_crystal_size_mid 0.26
_exptl_crystal_size_min 0.23
_refine_diff_density_max 0.399
_refine_diff_density_min -0.404
_refine_diff_density_rms 0.063
_refine_ls_extinction_coef 0.013(2)
_refine_ls_extinction_expression Fc^*^=kFc[1+0.001xFc^2^\l^3^/sin(2\q)]^-1/4^
_refine_ls_extinction_method SHELXL
_refine_ls_goodness_of_fit_ref 1.043
_refine_ls_hydrogen_treatment mixed
_refine_ls_matrix_type full
_refine_ls_number_parameters 148
_refine_ls_number_reflns 2564
_refine_ls_number_restraints 0
_refine_ls_restrained_S_all 1.043
_refine_ls_R_factor_all 0.0367
_refine_ls_R_factor_gt 0.0294
_refine_ls_shift/su_max 0.001
_refine_ls_shift/su_mean 0.000
_refine_ls_structure_factor_coef Fsqd
_refine_ls_weighting_details 'calc w=1/[\s^2^(Fo^2^)+(0.0418P)^2^+0.1011P] where P=(Fo^2^+2Fc^2^)/3'
_refine_ls_weighting_scheme calc
_refine_ls_wR_factor_gt 0.0693
_refine_ls_wR_factor_ref 0.0722
_reflns_number_gt 2242
_reflns_number_total 2564
_reflns_threshold_expression I>2\s(I)
_cod_data_source_file c0dt01382j.txt
_cod_data_source_block safin31
_cod_depositor_comments
;
The following automatic conversions were performed:
'_symmetry_cell_setting' value 'Triclinic' changed to 'triclinic'
according to '/home/saulius/struct/CIF-dictionaries/cif_core.dic'
dictionary named 'cif_core.dic' version 2.4.1 from 2010-06-29.

Automatic conversion script
Id: cif_fix_enum 1555 2011-01-17 13:19:09Z saulius 
;
_cod_original_cell_volume 688.6(2)
_cod_database_code 7015238

loop_
_symmetry_equiv_pos_as_xyz
'x, y, z'
'-x, -y, -z'

loop_
_atom_site_label
_atom_site_type_symbol
_atom_site_fract_x
_atom_site_fract_y
_atom_site_fract_z
_atom_site_U_iso_or_equiv
_atom_site_adp_type
_atom_site_occupancy
_atom_site_symmetry_multiplicity
_atom_site_calc_flag
_atom_site_refinement_flags
_atom_site_disorder_assembly
_atom_site_disorder_group
Ni1 Ni 1.0000 0.5000 1.0000 0.01863(13) Uani 1 2 d S . .
P1 P 0.73775(7) 0.44828(6) 0.73892(5) 0.01894(14) Uani 1 1 d . . .
S1 S 0.92473(7) 0.38006(6) 0.78809(5) 0.02364(15) Uani 1 1 d . . .
S2 S 0.98882(7) 0.74196(6) 0.96219(5) 0.02546(15) Uani 1 1 d . . .
N1 N 0.7835(2) 0.6394(2) 0.72495(18) 0.0228(4) Uani 1 1 d . . .
N2 N 0.9049(3) 0.9100(2) 0.7839(2) 0.0307(5) Uani 1 1 d . . .
H2 H 0.962(4) 0.992(4) 0.844(3) 0.045(8) Uiso 1 1 d . . .
O1 O 0.65845(18) 0.35652(17) 0.59601(14) 0.0217(3) Uani 1 1 d . . .
O2 O 0.59339(18) 0.39222(17) 0.84055(14) 0.0231(3) Uani 1 1 d . . .
C1 C 0.8817(3) 0.7565(2) 0.8114(2) 0.0222(4) Uani 1 1 d . . .
C2 C 0.8243(4) 0.9472(3) 0.6650(3) 0.0443(7) Uani 1 1 d . . .
H2A H 0.8597 0.9070 0.5787 0.067 Uiso 1 1 calc R . .
H2B H 0.8537 1.0657 0.6652 0.067 Uiso 1 1 calc R . .
H2C H 0.7049 0.8940 0.6708 0.067 Uiso 1 1 calc R . .
C3 C 0.7466(3) 0.3976(3) 0.4655(2) 0.0236(4) Uani 1 1 d . . .
H3 H 0.8613 0.4758 0.4879 0.028 Uiso 1 1 calc R . .
C4 C 0.6576(3) 0.4782(3) 0.3793(2) 0.0347(5) Uani 1 1 d . . .
H4A H 0.6596 0.5790 0.4299 0.052 Uiso 1 1 calc R . .
H4B H 0.5435 0.4039 0.3613 0.052 Uiso 1 1 calc R . .
H4C H 0.7117 0.5043 0.2906 0.052 Uiso 1 1 calc R . .
C5 C 0.7518(4) 0.2418(3) 0.3970(3) 0.0441(7) Uani 1 1 d . . .
H5A H 0.8118 0.1964 0.4585 0.066 Uiso 1 1 calc R . .
H5B H 0.8075 0.2643 0.3086 0.066 Uiso 1 1 calc R . .
H5C H 0.6395 0.1630 0.3792 0.066 Uiso 1 1 calc R . .
C6 C 0.5138(3) 0.2220(3) 0.8781(2) 0.0281(5) Uani 1 1 d . . .
H6 H 0.5796 0.1559 0.8445 0.034 Uiso 1 1 calc R . .
C7 C 0.3454(3) 0.1543(3) 0.8083(3) 0.0447(7) Uani 1 1 d . . .
H7A H 0.3555 0.1515 0.7069 0.067 Uiso 1 1 calc R . .
H7B H 0.2842 0.2240 0.8365 0.067 Uiso 1 1 calc R . .
H7C H 0.2869 0.0433 0.8361 0.067 Uiso 1 1 calc R . .
C8 C 0.5122(4) 0.2303(3) 1.0349(3) 0.0464(7) Uani 1 1 d . . .
H8A H 0.6253 0.2758 1.0733 0.070 Uiso 1 1 calc R . .
H8B H 0.4572 0.1202 1.0659 0.070 Uiso 1 1 calc R . .
H8C H 0.4531 0.3005 1.0675 0.070 Uiso 1 1 calc R . .

loop_
_atom_site_aniso_label
_atom_site_aniso_U_11
_atom_site_aniso_U_22
_atom_site_aniso_U_33
_atom_site_aniso_U_23
_atom_site_aniso_U_13
_atom_site_aniso_U_12
Ni1 0.0205(2) 0.01907(19) 0.0171(2) -0.00060(13) -0.00208(14) 0.00855(15)
P1 0.0216(3) 0.0176(2) 0.0170(3) 0.00079(19) -0.0010(2) 0.0065(2)
S1 0.0287(3) 0.0254(3) 0.0200(3) -0.0032(2) -0.0039(2) 0.0146(2)
S2 0.0335(3) 0.0199(2) 0.0232(3) -0.0017(2) -0.0071(2) 0.0108(2)
N1 0.0247(10) 0.0193(8) 0.0237(9) 0.0029(7) -0.0040(7) 0.0070(7)
N2 0.0415(12) 0.0189(9) 0.0287(10) 0.0015(8) -0.0091(9) 0.0079(8)
O1 0.0229(8) 0.0237(7) 0.0161(7) -0.0001(5) -0.0011(6) 0.0059(6)
O2 0.0263(8) 0.0197(7) 0.0231(7) 0.0016(6) 0.0053(6) 0.0081(6)
C1 0.0243(11) 0.0222(10) 0.0209(10) 0.0029(8) 0.0024(8) 0.0093(9)
C2 0.071(2) 0.0230(11) 0.0374(14) 0.0053(10) -0.0193(13) 0.0150(12)
C3 0.0241(12) 0.0333(11) 0.0162(10) 0.0045(8) 0.0036(8) 0.0133(9)
C4 0.0382(14) 0.0471(14) 0.0262(11) 0.0093(10) 0.0039(10) 0.0234(12)
C5 0.067(2) 0.0473(15) 0.0304(13) 0.0018(11) 0.0099(12) 0.0360(14)
C6 0.0367(13) 0.0188(10) 0.0288(12) 0.0068(8) 0.0113(10) 0.0090(9)
C7 0.0378(16) 0.0306(13) 0.0535(17) 0.0025(11) 0.0052(12) -0.0018(11)
C8 0.062(2) 0.0499(16) 0.0317(14) 0.0162(12) 0.0159(13) 0.0238(14)

loop_
_atom_type_symbol
_atom_type_description
_atom_type_scat_dispersion_real
_atom_type_scat_dispersion_imag
_atom_type_scat_source
C C 0.0033 0.0016 'International Tables Vol C Tables 4.2.6.8 and 6.1.1.4'
H H 0.0000 0.0000 'International Tables Vol C Tables 4.2.6.8 and 6.1.1.4'
N N 0.0061 0.0033 'International Tables Vol C Tables 4.2.6.8 and 6.1.1.4'
Ni Ni 0.3393 1.1124 'International Tables Vol C Tables 4.2.6.8 and 6.1.1.4'
O O 0.0106 0.0060 'International Tables Vol C Tables 4.2.6.8 and 6.1.1.4'
P P 0.1023 0.0942 'International Tables Vol C Tables 4.2.6.8 and 6.1.1.4'
S S 0.1246 0.1234 'International Tables Vol C Tables 4.2.6.8 and 6.1.1.4'

loop_
_geom_angle_atom_site_label_1
_geom_angle_atom_site_label_2
_geom_angle_atom_site_label_3
_geom_angle
_geom_angle_site_symmetry_1
_geom_angle_site_symmetry_3
_geom_angle_publ_flag
S1 Ni1 S1 179.999(12) 2_767 . ?
S1 Ni1 S2 98.52(3) 2_767 2_767 ?
S1 Ni1 S2 81.48(3) . 2_767 ?
S1 Ni1 S2 81.48(3) 2_767 . ?
S1 Ni1 S2 98.52(3) . . ?
S2 Ni1 S2 180.0 2_767 . ?
O2 P1 O1 103.54(8) . . ?
O2 P1 N1 107.15(9) . . ?
O1 P1 N1 107.83(9) . . ?
O2 P1 S1 113.64(6) . . ?
O1 P1 S1 107.98(7) . . ?
N1 P1 S1 115.87(8) . . ?
P1 S1 Ni1 102.04(4) . . ?
C1 S2 Ni1 117.81(8) . . ?
C1 N1 P1 125.20(15) . . ?
C1 N2 C2 122.07(19) . . ?
C1 N2 H2 119.6(19) . . ?
C2 N2 H2 118.0(19) . . ?
C3 O1 P1 120.90(13) . . ?
C6 O2 P1 123.64(13) . . ?
N1 C1 N2 116.96(19) . . ?
N1 C1 S2 129.21(16) . . ?
N2 C1 S2 113.83(16) . . ?
N2 C2 H2A 109.5 . . ?
N2 C2 H2B 109.5 . . ?
H2A C2 H2B 109.5 . . ?
N2 C2 H2C 109.5 . . ?
H2A C2 H2C 109.5 . . ?
H2B C2 H2C 109.5 . . ?
O1 C3 C5 107.30(18) . . ?
O1 C3 C4 107.58(17) . . ?
C5 C3 C4 113.9(2) . . ?
O1 C3 H3 109.3 . . ?
C5 C3 H3 109.3 . . ?
C4 C3 H3 109.3 . . ?
C3 C4 H4A 109.5 . . ?
C3 C4 H4B 109.5 . . ?
H4A C4 H4B 109.5 . . ?
C3 C4 H4C 109.5 . . ?
H4A C4 H4C 109.5 . . ?
H4B C4 H4C 109.5 . . ?
C3 C5 H5A 109.5 . . ?
C3 C5 H5B 109.5 . . ?
H5A C5 H5B 109.5 . . ?
C3 C5 H5C 109.5 . . ?
H5A C5 H5C 109.5 . . ?
H5B C5 H5C 109.5 . . ?
O2 C6 C7 107.62(18) . . ?
O2 C6 C8 105.89(19) . . ?
C7 C6 C8 113.8(2) . . ?
O2 C6 H6 109.8 . . ?
C7 C6 H6 109.8 . . ?
C8 C6 H6 109.8 . . ?
C6 C7 H7A 109.5 . . ?
C6 C7 H7B 109.5 . . ?
H7A C7 H7B 109.5 . . ?
C6 C7 H7C 109.5 . . ?
H7A C7 H7C 109.5 . . ?
H7B C7 H7C 109.5 . . ?
C6 C8 H8A 109.5 . . ?
C6 C8 H8B 109.5 . . ?
H8A C8 H8B 109.5 . . ?
C6 C8 H8C 109.5 . . ?
H8A C8 H8C 109.5 . . ?
H8B C8 H8C 109.5 . . ?

loop_
_geom_bond_atom_site_label_1
_geom_bond_atom_site_label_2
_geom_bond_distance
_geom_bond_site_symmetry_2
_geom_bond_publ_flag
Ni1 S1 2.2126(9) 2_767 ?
Ni1 S1 2.2126(9) . ?
Ni1 S2 2.2213(7) 2_767 ?
Ni1 S2 2.2214(7) . ?
P1 O2 1.5589(16) . ?
P1 O1 1.5663(15) . ?
P1 N1 1.5977(17) . ?
P1 S1 1.9992(9) . ?
S2 C1 1.754(2) . ?
N1 C1 1.313(3) . ?
N2 C1 1.336(3) . ?
N2 C2 1.453(3) . ?
N2 H2 0.88(3) . ?
O1 C3 1.477(2) . ?
O2 C6 1.475(2) . ?
C2 H2A 0.9800 . ?
C2 H2B 0.9800 . ?
C2 H2C 0.9800 . ?
C3 C5 1.501(3) . ?
C3 C4 1.503(3) . ?
C3 H3 1.0000 . ?
C4 H4A 0.9800 . ?
C4 H4B 0.9800 . ?
C4 H4C 0.9800 . ?
C5 H5A 0.9800 . ?
C5 H5B 0.9800 . ?
C5 H5C 0.9800 . ?
C6 C7 1.504(4) . ?
C6 C8 1.506(3) . ?
C6 H6 1.0000 . ?
C7 H7A 0.9800 . ?
C7 H7B 0.9800 . ?
C7 H7C 0.9800 . ?
C8 H8A 0.9800 . ?
C8 H8B 0.9800 . ?
C8 H8C 0.9800 . ?

loop_
_geom_hbond_atom_site_label_D
_geom_hbond_atom_site_label_H
_geom_hbond_atom_site_label_A
_geom_hbond_distance_DH
_geom_hbond_distance_HA
_geom_hbond_distance_DA
_geom_hbond_angle_DHA
_geom_hbond_site_symmetry_A
N2 H2 S2 0.88(3) 2.80(3) 3.628(2) 156(3) 2_777

loop_
_geom_torsion_atom_site_label_1
_geom_torsion_atom_site_label_2
_geom_torsion_atom_site_label_3
_geom_torsion_atom_site_label_4
_geom_torsion
_geom_torsion_site_symmetry_1
_geom_torsion_site_symmetry_2
_geom_torsion_site_symmetry_3
_geom_torsion_site_symmetry_4
_geom_torsion_publ_flag
O2 P1 S1 Ni1 -59.79(7) . . . . ?
O1 P1 S1 Ni1 -174.04(6) . . . . ?
N1 P1 S1 Ni1 64.96(8) . . . . ?
S2 Ni1 S1 P1 136.47(4) 2_767 . . . ?
S2 Ni1 S1 P1 -43.53(4) . . . . ?
S1 Ni1 S2 C1 -163.90(8) 2_767 . . . ?
S1 Ni1 S2 C1 16.10(8) . . . . ?
O2 P1 N1 C1 84.2(2) . . . . ?
O1 P1 N1 C1 -164.91(18) . . . . ?
S1 P1 N1 C1 -43.8(2) . . . . ?
O2 P1 O1 C3 169.46(14) . . . . ?
N1 P1 O1 C3 56.14(16) . . . . ?
S1 P1 O1 C3 -69.76(14) . . . . ?
O1 P1 O2 C6 64.89(17) . . . . ?
N1 P1 O2 C6 178.70(16) . . . . ?
S1 P1 O2 C6 -51.98(17) . . . . ?
P1 N1 C1 N2 -179.51(16) . . . . ?
P1 N1 C1 S2 0.0(3) . . . . ?
C2 N2 C1 N1 0.8(3) . . . . ?
C2 N2 C1 S2 -178.8(2) . . . . ?
Ni1 S2 C1 N1 11.6(2) . . . . ?
Ni1 S2 C1 N2 -168.87(14) . . . . ?
P1 O1 C3 C5 126.07(18) . . . . ?
P1 O1 C3 C4 -110.99(18) . . . . ?
P1 O2 C6 C7 -108.4(2) . . . . ?
P1 O2 C6 C8 129.52(18) . . . . ?
